data_4514653
loop_
_publ_author_name
'B\"acker, Andreas'
'Li, Yinwu'
'Fritz, Maximilian'
'Gr\"atz, Maik'
'Ke, Zhuofeng'
'Langer, Robert'

_publ_section_title
;
 Redox-Active, Boron-Based Ligands in Iron Complexes with Inverted Hydride
 Reactivity in Dehydrogenation Catalysis
;
_journal_issue 8
_journal_name_full 'ACS Catalysis'
_journal_page_first 7300
_journal_paper_doi 10.1021/acscatal.9b00882
_journal_volume 9
_journal_year 2019
_chemical_formula_moiety 'C19 H43 B Fe N2 O3 P4, Br'
_chemical_formula_sum 'C19 H43 B Br Fe N2 O3 P4'
_chemical_formula_weight 618.00
_space_group_IT_number 33
_space_group_name_Hall 'P 2c -2n'
_space_group_name_H-M_alt 'P n a 21'
_symmetry_cell_setting orthorhombic
_symmetry_space_group_name_Hall 'P 2c -2n'
_symmetry_space_group_name_H-M 'P n a 21'
_atom_sites_solution_hydrogens geom
_atom_sites_solution_primary direct
_atom_sites_solution_secondary difmap
_audit_creation_method SHELXL-97
_cell_angle_alpha 90.00
_cell_angle_beta 90.00
_cell_angle_gamma 90.00
_cell_formula_units_Z 4
_cell_length_a 14.623(3)
_cell_length_b 15.131(3)
_cell_length_c 12.874(3)
_cell_measurement_reflns_used 646
_cell_measurement_temperature 100(2)
_cell_measurement_theta_max 46.15
_cell_measurement_theta_min 4.96
_cell_volume 2848.5(10)
_computing_structure_refinement 'SHELXL-97 (Sheldrick, 2008)'
_computing_structure_solution 'SHELXS-97 (Sheldrick, 2008)'
_diffrn_ambient_temperature 100(2)
_diffrn_measured_fraction_theta_full 0.999
_diffrn_measured_fraction_theta_max 0.999
_diffrn_measurement_device_type 'STOE IPDS 2T'
_diffrn_radiation_monochromator graphite
_diffrn_radiation_source 'fine-focus sealed tube'
_diffrn_radiation_type MoK\a
_diffrn_radiation_wavelength 0.71073
_diffrn_reflns_av_R_equivalents 0.1411
_diffrn_reflns_av_sigmaI/netI 0.1136
_diffrn_reflns_limit_h_max 18
_diffrn_reflns_limit_h_min -18
_diffrn_reflns_limit_k_max 18
_diffrn_reflns_limit_k_min -17
_diffrn_reflns_limit_l_max 16
_diffrn_reflns_limit_l_min -16
_diffrn_reflns_number 16613
_diffrn_reflns_theta_full 26.37
_diffrn_reflns_theta_max 26.37
_diffrn_reflns_theta_min 2.50
_exptl_absorpt_coefficient_mu 2.179
_exptl_absorpt_correction_type none
_exptl_crystal_colour colorless
_exptl_crystal_density_diffrn 1.441
_exptl_crystal_density_method 'not measured'
_exptl_crystal_description block
_exptl_crystal_F_000 1284
_exptl_crystal_size_max 0.2
_exptl_crystal_size_mid 0.15
_exptl_crystal_size_min 0.1
_refine_diff_density_max 0.606
_refine_diff_density_min -1.061
_refine_diff_density_rms 0.088
_refine_ls_abs_structure_details 'Flack H D (1983), Acta Cryst. A39, 876-881'
_refine_ls_abs_structure_Flack 0.031(15)
_refine_ls_extinction_method none
_refine_ls_goodness_of_fit_ref 1.078
_refine_ls_hydrogen_treatment mixed
_refine_ls_matrix_type full
_refine_ls_number_parameters 293
_refine_ls_number_reflns 5811
_refine_ls_number_restraints 1
_refine_ls_restrained_S_all 1.078
_refine_ls_R_factor_all 0.0736
_refine_ls_R_factor_gt 0.0649
_refine_ls_shift/su_max 0.004
_refine_ls_shift/su_mean 0.000
_refine_ls_structure_factor_coef Fsqd
_refine_ls_weighting_details 'calc w=1/[\s^2^(Fo^2^)+(0.1063P)^2^+0.7554P] where P=(Fo^2^+2Fc^2^)/3'
_refine_ls_weighting_scheme calc
_refine_ls_wR_factor_gt 0.1729
_refine_ls_wR_factor_ref 0.1786
_reflns_number_gt 5249
_reflns_number_total 5811
_reflns_threshold_expression >2sigma(I)
_cod_data_source_file cs9b00882_si_003.cif
_cod_data_source_block mf69a
_cod_depositor_comments
;
The following automatic conversions were performed:

'_exptl_absorpt_correction_type' value 'None' changed to 'none'
according to
/home/data/users/saulius/crontab/automatic-downloads/current/ACS/lib/dictionaries/cif_core.dic
dictionary named 'cif_core.dic' version 2.4.2 from 2011-04-26.

Automatic conversion script
Id: cif_fix_values 4973 2017-02-22 13:04:09Z antanas 
;
_cod_original_cell_volume 2848.7(10)
_cod_original_sg_symbol_H-M Pna2(1)
_cod_database_code 4514653

loop_
_symmetry_equiv_pos_as_xyz
'x, y, z'
'-x, -y, z+1/2'
'x+1/2, -y+1/2, z'
'-x+1/2, y+1/2, z+1/2'

loop_
_atom_site_label
_atom_site_type_symbol
_atom_site_fract_x
_atom_site_fract_y
_atom_site_fract_z
_atom_site_U_iso_or_equiv
_atom_site_adp_type
_atom_site_occupancy
_atom_site_symmetry_multiplicity
_atom_site_calc_flag
_atom_site_refinement_flags
_atom_site_disorder_assembly
_atom_site_disorder_group
Fe1 Fe 0.29378(6) -0.57989(6) 1.43662(7) 0.0528(2) Uani 1 1 d . A .
P3 P 0.21347(11) -0.65439(9) 1.54852(12) 0.0467(3) Uani 1 1 d . . .
P2 P 0.29504(15) -0.34341(11) 1.51908(18) 0.0639(5) Uani 1 1 d . . .
P4 P 0.14561(13) -0.48169(12) 1.64159(18) 0.0626(5) Uani 1 1 d . . .
P1 P 0.36494(13) -0.47249(10) 1.35805(14) 0.0552(4) Uani 1 1 d . . .
O1 O 0.3466(4) -0.7238(4) 1.2997(5) 0.0771(14) Uani 1 1 d . A .
O2 O 0.4344(5) -0.5708(4) 1.5969(5) 0.0805(17) Uani 1 1 d . A .
N2 N 0.1468(5) -0.5910(3) 1.6260(4) 0.0547(13) Uani 1 1 d . B .
C1 C 0.3223(8) -0.4362(5) 1.2315(6) 0.075(2) Uani 1 1 d . A .
H1A H 0.2618 -0.4081 1.2414 0.090 Uiso 1 1 calc R . .
H1B H 0.3643 -0.3906 1.2038 0.090 Uiso 1 1 calc R . .
C2 C 0.3130(8) -0.5097(5) 1.1513(7) 0.082(2) Uani 1 1 d . . .
H2A H 0.2892 -0.4850 1.0862 0.123 Uiso 1 1 calc R A .
H2B H 0.2707 -0.5548 1.1773 0.123 Uiso 1 1 calc R . .
H2C H 0.3730 -0.5364 1.1387 0.123 Uiso 1 1 calc R . .
C3 C 0.4803(14) -0.4828(12) 1.3128(9) 0.063(3) Uani 0.60 1 d P A 1
H3A H 0.4809 -0.5210 1.2503 0.076 Uiso 0.60 1 calc PR A 1
H3B H 0.5028 -0.4237 1.2919 0.076 Uiso 0.60 1 calc PR A 1
C4 C 0.5428(19) -0.520(3) 1.390(2) 0.089(6) Uani 0.60 1 d P A 1
H4A H 0.6041 -0.5247 1.3593 0.133 Uiso 0.60 1 calc PR A 1
H4B H 0.5213 -0.5784 1.4106 0.133 Uiso 0.60 1 calc PR A 1
H4C H 0.5451 -0.4809 1.4504 0.133 Uiso 0.60 1 calc PR A 1
C3A C 0.490(3) -0.492(2) 1.3477(17) 0.063(3) Uani 0.40 1 d P A 2
H3A1 H 0.4954 -0.5372 1.2925 0.076 Uiso 0.40 1 calc PR A 2
H3A2 H 0.5136 -0.4366 1.3163 0.076 Uiso 0.40 1 calc PR A 2
C4A C 0.560(3) -0.516(5) 1.421(4) 0.089(6) Uani 0.40 1 d P A 2
H4AA H 0.6172 -0.4853 1.4045 0.133 Uiso 0.40 1 calc PR A 2
H4AB H 0.5706 -0.5803 1.4180 0.133 Uiso 0.40 1 calc PR A 2
H4AC H 0.5406 -0.5002 1.4917 0.133 Uiso 0.40 1 calc PR A 2
C5 C 0.3662(8) -0.2581(6) 1.5815(10) 0.096(3) Uani 1 1 d . B .
H5A H 0.3903 -0.2178 1.5275 0.115 Uiso 1 1 calc R . .
H5B H 0.3276 -0.2229 1.6293 0.115 Uiso 1 1 calc R . .
C6 C 0.4458(8) -0.2972(7) 1.6421(9) 0.092(3) Uani 1 1 d . . .
H6A H 0.4813 -0.2494 1.6739 0.138 Uiso 1 1 calc R B .
H6B H 0.4851 -0.3310 1.5949 0.138 Uiso 1 1 calc R . .
H6C H 0.4223 -0.3364 1.6965 0.138 Uiso 1 1 calc R . .
C7 C 0.190(2) -0.2793(16) 1.484(2) 0.073(4) Uani 0.422(18) 1 d P B 1
H7A H 0.1491 -0.3173 1.4423 0.087 Uiso 0.422(18) 1 calc PR B 1
H7B H 0.1569 -0.2636 1.5489 0.087 Uiso 0.422(18) 1 calc PR B 1
C8 C 0.2093(14) -0.1987(12) 1.4265(15) 0.064(5) Uani 0.422(18) 1 d P B 1
H8A H 0.1518 -0.1689 1.4093 0.096 Uiso 0.422(18) 1 calc PR B 1
H8B H 0.2420 -0.2136 1.3624 0.096 Uiso 0.422(18) 1 calc PR B 1
H8C H 0.2473 -0.1594 1.4690 0.096 Uiso 0.422(18) 1 calc PR B 1
C7A C 0.2146(14) -0.2831(11) 1.4353(16) 0.073(4) Uani 0.578(18) 1 d P B 2
H7AA H 0.2487 -0.2541 1.3783 0.087 Uiso 0.578(18) 1 calc PR B 2
H7AB H 0.1708 -0.3253 1.4040 0.087 Uiso 0.578(18) 1 calc PR B 2
C8A C 0.1630(14) -0.2144(8) 1.4965(17) 0.087(6) Uani 0.578(18) 1 d P B 2
H8AA H 0.1210 -0.1828 1.4503 0.131 Uiso 0.578(18) 1 calc PR B 2
H8AB H 0.2064 -0.1724 1.5271 0.131 Uiso 0.578(18) 1 calc PR B 2
H8AC H 0.1282 -0.2433 1.5520 0.131 Uiso 0.578(18) 1 calc PR B 2
C9 C 0.1305(5) -0.7364(5) 1.5006(6) 0.0644(17) Uani 1 1 d . . .
H9A H 0.1646 -0.7869 1.4707 0.077 Uiso 1 1 calc R . .
H9B H 0.0948 -0.7590 1.5603 0.077 Uiso 1 1 calc R . .
C10 C 0.0649(7) -0.7022(6) 1.4199(7) 0.076(2) Uani 1 1 d . . .
H10A H 0.0240 -0.7500 1.3979 0.113 Uiso 1 1 calc R . .
H10B H 0.0993 -0.6804 1.3597 0.113 Uiso 1 1 calc R . .
H10C H 0.0287 -0.6538 1.4494 0.113 Uiso 1 1 calc R . .
C11 C 0.2753(5) -0.7204(4) 1.6440(6) 0.0536(14) Uani 1 1 d . . .
H11A H 0.3128 -0.6803 1.6873 0.064 Uiso 1 1 calc R . .
H11B H 0.2303 -0.7495 1.6902 0.064 Uiso 1 1 calc R . .
C1O1 C 0.3267(4) -0.6741(5) 1.3459(6) 0.0510(13) Uani 1 1 d . . .
C12 C 0.3380(6) -0.7917(4) 1.5974(7) 0.0665(19) Uani 1 1 d . . .
H12A H 0.3691 -0.8235 1.6536 0.100 Uiso 1 1 calc R . .
H12B H 0.3836 -0.7637 1.5524 0.100 Uiso 1 1 calc R . .
H12C H 0.3013 -0.8333 1.5567 0.100 Uiso 1 1 calc R . .
C1O2 C 0.3788(6) -0.5736(4) 1.5345(5) 0.0599(16) Uani 1 1 d . . .
C1O3 C 0.1929(6) -0.5332(5) 1.3831(7) 0.0671(18) Uani 1 1 d . . .
C13 C 0.1106(8) -0.4625(8) 1.7711(9) 0.0975(15) Uani 1 1 d . B .
H13A H 0.0916 -0.4000 1.7782 0.117 Uiso 1 1 calc R . .
H13B H 0.0567 -0.5000 1.7864 0.117 Uiso 1 1 calc R . .
C14 C 0.1832(7) -0.4816(8) 1.8483(9) 0.0975(15) Uani 1 1 d . . .
H14A H 0.1600 -0.4698 1.9183 0.146 Uiso 1 1 calc R B .
H14B H 0.2363 -0.4438 1.8346 0.146 Uiso 1 1 calc R . .
H14C H 0.2014 -0.5438 1.8429 0.146 Uiso 1 1 calc R . .
C15 C 0.0491(7) -0.4346(8) 1.5680(10) 0.0975(15) Uani 1 1 d . B .
H15A H 0.0452 -0.3704 1.5822 0.117 Uiso 1 1 calc R . .
H15B H 0.0605 -0.4423 1.4927 0.117 Uiso 1 1 calc R . .
C16 C -0.0415(7) -0.4781(8) 1.5962(10) 0.0975(15) Uani 1 1 d . . .
H16A H -0.0908 -0.4514 1.5554 0.146 Uiso 1 1 calc R B .
H16B H -0.0537 -0.4695 1.6704 0.146 Uiso 1 1 calc R . .
H16C H -0.0382 -0.5415 1.5811 0.146 Uiso 1 1 calc R . .
O3 O 0.1293(5) -0.5041(4) 1.3476(7) 0.095(2) Uani 1 1 d . A .
N1 N 0.3659(5) -0.3780(4) 1.4272(5) 0.0723(18) Uani 1 1 d . A .
Br1 Br 0.03193(5) -0.70977(5) 1.80627(7) 0.0716(2) Uani 1 1 d . . .
H1N2 H 0.110(6) -0.616(6) 1.673(7) 0.07(3) Uiso 1 1 d . . .
B1 B 0.2579(8) -0.4123(7) 1.6358(9) 0.080(3) Uani 1 1 d . B .
H1B1 H 0.312(4) -0.467(4) 1.641(5) 0.038(15) Uiso 1 1 d . . .
H2B1 H 0.232(5) -0.352(5) 1.694(6) 0.06(2) Uiso 1 1 d . . .

loop_
_atom_site_aniso_label
_atom_site_aniso_U_11
_atom_site_aniso_U_22
_atom_site_aniso_U_33
_atom_site_aniso_U_23
_atom_site_aniso_U_13
_atom_site_aniso_U_12
Fe1 0.0569(5) 0.0402(4) 0.0612(5) 0.0093(4) -0.0002(4) -0.0056(4)
P3 0.0504(8) 0.0324(6) 0.0573(8) 0.0017(6) 0.0005(6) -0.0010(6)
P2 0.0728(12) 0.0338(8) 0.0850(12) -0.0015(7) -0.0141(9) 0.0000(7)
P4 0.0518(9) 0.0480(9) 0.0881(12) -0.0143(9) 0.0042(8) 0.0003(7)
P1 0.0644(10) 0.0409(7) 0.0602(8) 0.0109(7) -0.0014(8) -0.0082(7)
O1 0.086(4) 0.065(3) 0.081(3) 0.004(3) 0.007(3) -0.012(3)
O2 0.096(4) 0.073(3) 0.073(3) 0.013(3) -0.018(3) -0.027(3)
N2 0.066(4) 0.041(2) 0.057(3) 0.002(2) 0.002(3) 0.003(2)
C1 0.112(7) 0.050(3) 0.063(4) 0.011(3) -0.015(4) 0.000(4)
C2 0.122(8) 0.054(4) 0.070(4) 0.003(4) -0.011(5) -0.002(4)
C3 0.079(7) 0.074(6) 0.037(8) 0.035(7) -0.008(8) -0.018(6)
C4 0.050(13) 0.114(10) 0.10(2) 0.032(17) -0.030(9) -0.014(10)
C3A 0.079(7) 0.074(6) 0.037(8) 0.035(7) -0.008(8) -0.018(6)
C4A 0.050(13) 0.114(10) 0.10(2) 0.032(17) -0.030(9) -0.014(10)
C5 0.102(7) 0.059(4) 0.127(8) -0.030(5) -0.030(6) 0.006(5)
C6 0.081(6) 0.083(6) 0.113(7) -0.014(5) -0.029(5) -0.004(5)
C7 0.088(11) 0.056(5) 0.074(11) -0.014(8) -0.017(9) 0.005(6)
C8 0.068(11) 0.058(9) 0.066(10) 0.006(8) 0.016(8) 0.019(8)
C7A 0.088(11) 0.056(5) 0.074(11) -0.014(8) -0.017(9) 0.005(6)
C8A 0.099(12) 0.036(6) 0.126(15) -0.023(7) -0.019(12) 0.011(7)
C9 0.069(4) 0.048(3) 0.076(4) -0.004(3) -0.002(3) -0.015(3)
C10 0.077(5) 0.072(5) 0.077(5) -0.001(4) -0.020(4) -0.015(4)
C11 0.053(4) 0.040(3) 0.068(4) 0.004(3) 0.003(3) 0.002(2)
C1O1 0.039(3) 0.051(3) 0.063(4) 0.017(3) -0.005(3) -0.006(3)
C12 0.071(5) 0.045(3) 0.083(5) 0.006(3) 0.004(4) 0.015(3)
C1O2 0.073(5) 0.044(3) 0.062(4) 0.002(3) -0.006(3) -0.008(3)
C1O3 0.062(4) 0.047(3) 0.092(5) 0.000(4) -0.003(4) -0.002(3)
C13 0.073(3) 0.099(4) 0.120(4) -0.019(3) 0.001(3) -0.005(3)
C14 0.073(3) 0.099(4) 0.120(4) -0.019(3) 0.001(3) -0.005(3)
C15 0.073(3) 0.099(4) 0.120(4) -0.019(3) 0.001(3) -0.005(3)
C16 0.073(3) 0.099(4) 0.120(4) -0.019(3) 0.001(3) -0.005(3)
O3 0.073(4) 0.074(4) 0.138(6) 0.025(4) -0.014(4) 0.014(3)
N1 0.100(5) 0.047(3) 0.069(3) -0.001(3) 0.001(3) -0.033(3)
Br1 0.0641(4) 0.0621(4) 0.0887(5) 0.0295(4) 0.0130(4) 0.0149(3)
B1 0.071(6) 0.066(5) 0.104(7) -0.031(5) 0.007(5) -0.002(4)

loop_
_atom_type_symbol
_atom_type_description
_atom_type_scat_dispersion_real
_atom_type_scat_dispersion_imag
_atom_type_scat_source
C C 0.0033 0.0016 'International Tables Vol C Tables 4.2.6.8 and 6.1.1.4'
H H 0.0000 0.0000 'International Tables Vol C Tables 4.2.6.8 and 6.1.1.4'
B B 0.0013 0.0007 'International Tables Vol C Tables 4.2.6.8 and 6.1.1.4'
N N 0.0061 0.0033 'International Tables Vol C Tables 4.2.6.8 and 6.1.1.4'
O O 0.0106 0.0060 'International Tables Vol C Tables 4.2.6.8 and 6.1.1.4'
P P 0.1023 0.0942 'International Tables Vol C Tables 4.2.6.8 and 6.1.1.4'
Fe Fe 0.3463 0.8444 'International Tables Vol C Tables 4.2.6.8 and 6.1.1.4'
Br Br -0.2901 2.4595 'International Tables Vol C Tables 4.2.6.8 and 6.1.1.4'

loop_
_geom_angle_atom_site_label_1
_geom_angle_atom_site_label_2
_geom_angle_atom_site_label_3
_geom_angle
C1O2 Fe1 C1O3 146.9(4)
C1O2 Fe1 C1O1 107.4(3)
C1O3 Fe1 C1O1 105.7(3)
C1O2 Fe1 P3 86.3(2)
C1O3 Fe1 P3 90.8(3)
C1O1 Fe1 P3 98.91(19)
C1O2 Fe1 P1 87.4(2)
C1O3 Fe1 P1 85.4(3)
C1O1 Fe1 P1 98.79(19)
P3 Fe1 P1 162.27(8)
N2 P3 C11 101.5(3)
N2 P3 C9 101.5(3)
C11 P3 C9 100.6(3)
N2 P3 Fe1 114.1(2)
C11 P3 Fe1 117.6(2)
C9 P3 Fe1 118.9(3)
N1 P2 C7A 97.9(7)
N1 P2 C5 100.4(5)
C7A P2 C5 105.6(6)
N1 P2 C7 120.4(9)
C7A P2 C7 22.7(8)
C5 P2 C7 101.8(8)
N1 P2 B1 124.6(4)
C7A P2 B1 123.5(8)
C5 P2 B1 101.5(5)
C7 P2 B1 103.7(10)
N2 P4 C13 106.2(4)
N2 P4 C15 109.3(4)
C13 P4 C15 101.5(5)
N2 P4 B1 121.4(4)
C13 P4 B1 101.0(5)
C15 P4 B1 114.6(5)
N1 P1 C3A 99.5(11)
N1 P1 C3 103.8(6)
C3A P1 C3 15.3(5)
N1 P1 C1 102.6(4)
C3A P1 C1 108.6(7)
C3 P1 C1 93.3(5)
N1 P1 Fe1 113.0(2)
C3A P1 Fe1 112.7(8)
C3 P1 Fe1 122.4(5)
C1 P1 Fe1 118.4(3)
P4 N2 P3 129.8(4)
C2 C1 P1 114.5(5)
C4 C3 P1 113.8(17)
C4A C3A P1 134(3)
C6 C5 P2 112.6(6)
C8 C7 P2 113(2)
C8A C7A P2 110.9(14)
C10 C9 P3 114.7(5)
C12 C11 P3 114.6(5)
O1 C1O1 Fe1 177.6(7)
O2 C1O2 Fe1 178.8(8)
O3 C1O3 Fe1 178.9(9)
C14 C13 P4 113.1(8)
C16 C15 P4 112.0(9)
P2 N1 P1 129.8(4)
P2 B1 P4 124.3(7)

loop_
_geom_bond_atom_site_label_1
_geom_bond_atom_site_label_2
_geom_bond_distance
Fe1 C1O2 1.773(8)
Fe1 C1O3 1.775(8)
Fe1 C1O1 1.905(8)
Fe1 P3 2.1738(18)
Fe1 P1 2.1788(18)
P3 N2 1.692(6)
P3 C11 1.824(7)
P3 C9 1.842(7)
P2 N1 1.657(8)
P2 C7A 1.837(18)
P2 C5 1.842(9)
P2 C7 1.87(3)
P2 B1 1.908(13)
P4 N2 1.667(5)
P4 C13 1.768(12)
P4 C15 1.843(12)
P4 B1 1.951(11)
P1 N1 1.684(6)
P1 C3A 1.86(4)
P1 C3 1.79(2)
P1 C1 1.828(8)
O1 C1O1 1.001(9)
O2 C1O2 1.144(10)
C1 C2 1.524(11)
C3 C4 1.46(2)
C3A C4A 1.45(3)
C5 C6 1.521(14)
C7 C8 1.46(3)
C7A C8A 1.51(3)
C9 C10 1.506(12)
C11 C12 1.538(10)
C1O3 O3 1.127(10)
C13 C14 1.483(15)
C15 C16 1.525(14)
